data_7717449
loop_
_publ_author_name
'Wang, Wenlong'
'Li, Cunyao'
'Wang, Wenhao'
'Qiu, Yuqin'
'Lu, Jinlong'
'Liu, Hongguang'
'Zhan, Yizhou'
'Yan, Li'
'Ding, Yunjie'

_publ_section_title
;
 Modular synthesis of triphenylphosphine-derived cage ligands for
 rhodium-catalyzed hydroformylation applications
;
_journal_name_full 'Dalton Transactions'
_journal_paper_doi 10.1039/D4DT02627F
_journal_year 2024
_chemical_absolute_configuration ad
_chemical_formula_moiety 'C66 H72 N6 P2'
_chemical_formula_sum 'C66 H72 N6 P2'
_chemical_formula_weight 1011.23
_space_group_crystal_system tetragonal
_space_group_IT_number 91
_space_group_name_Hall 'P 4w 2c'
_space_group_name_H-M_alt 'P 41 2 2'
_atom_sites_solution_hydrogens geom
_atom_sites_solution_primary dual
_audit_creation_date 2020-08-05
_audit_creation_method
;
Olex2 1.3
(compiled 2020.07.31 svn.rc2a77460 for OlexSys, GUI svn.r6145)
;
_audit_update_record
;
2021-03-15 deposited with the CCDC.	2024-10-31 downloaded from the CCDC.
;
_cell_angle_alpha 90
_cell_angle_beta 90
_cell_angle_gamma 90
_cell_formula_units_Z 4
_cell_length_a 17.1786(5)
_cell_length_b 17.1786(5)
_cell_length_c 24.7552(6)
_cell_measurement_reflns_used 7894
_cell_measurement_temperature 100.00(10)
_cell_measurement_theta_max 72.4280
_cell_measurement_theta_min 2.5300
_cell_volume 7305.4(3)
_computing_cell_refinement 'CrysAlisPro 1.171.38.43f (Rigaku OD, 2015)'
_computing_data_collection 'CrysAlisPro 1.171.38.43f (Rigaku OD, 2015)'
_computing_data_reduction 'CrysAlisPro 1.171.38.43f (Rigaku OD, 2015)'
_computing_molecular_graphics 'Olex2 1.3 (Dolomanov et al., 2009)'
_computing_publication_material 'Olex2 1.3 (Dolomanov et al., 2009)'
_computing_structure_refinement 'SHELXL 2018/3 (Sheldrick, 2015)'
_computing_structure_solution 'SHELXT  (Sheldrick, 2015)'
_diffrn_ambient_environment N~2~
_diffrn_ambient_temperature 100.00(10)
_diffrn_detector 'CCD plate'
_diffrn_detector_area_resol_mean 5.2684
_diffrn_detector_type AtlasS2
_diffrn_measured_fraction_theta_full 0.995
_diffrn_measured_fraction_theta_max 0.984
_diffrn_measurement_details
;
List of Runs (angles in degrees, time in seconds):

  # Type    Start    End  Width  t~exp~   \w     \q     \k     \f   Frames
#--------------------------------------------------------------------------
  1  \w    -66.00  33.00   1.00    2.00    --  -40.98  38.00  60.00   99
  2  \w     -7.00  47.00   1.00    2.00    --   40.98 -38.00 150.00   54
  3  \w     35.00 106.00   1.00    3.00    --  106.95 -95.00  60.00   71
  4  \w     51.00 109.00   1.00    3.00    --  106.95 -95.00 150.00   58
  5  \w     30.00  62.00   1.00    2.00    --   40.98-125.00 -30.00   32
  6  \w     27.00 103.00   1.00    3.00    --  106.95 -95.00 -30.00   76
  7  \w     25.00  73.00   1.00    2.00    --   40.98-125.00-180.00   48
  8  \w     85.00 175.00   1.00    3.00    --  106.95  45.00-180.00   90
  9  \w     99.00 162.00   1.00    3.00    --  106.95 125.00   0.00   63
;
_diffrn_measurement_device 'four-circle diffractometer'
_diffrn_measurement_device_type 'SuperNova, Dual, Cu at zero, AtlasS2'
_diffrn_measurement_method '\w scans'
_diffrn_orient_matrix_type 'CrysAlisPro convention (1999,Acta A55,543-557)'
_diffrn_orient_matrix_UB_11 -0.0812406000
_diffrn_orient_matrix_UB_12 -0.0097605000
_diffrn_orient_matrix_UB_13 0.0255709000
_diffrn_orient_matrix_UB_21 -0.0085280000
_diffrn_orient_matrix_UB_22 0.0892333000
_diffrn_orient_matrix_UB_23 0.0031969000
_diffrn_orient_matrix_UB_31 -0.0370879000
_diffrn_orient_matrix_UB_32 0.0006127000
_diffrn_orient_matrix_UB_33 -0.0565531000
_diffrn_radiation_monochromator mirror
_diffrn_radiation_probe x-ray
_diffrn_radiation_type 'Cu K\a'
_diffrn_radiation_wavelength 1.54184
_diffrn_reflns_av_R_equivalents 0.0796
_diffrn_reflns_av_unetI/netI 0.0620
_diffrn_reflns_Laue_measured_fraction_full 0.995
_diffrn_reflns_Laue_measured_fraction_max 0.984
_diffrn_reflns_limit_h_max 17
_diffrn_reflns_limit_h_min -20
_diffrn_reflns_limit_k_max 15
_diffrn_reflns_limit_k_min -20
_diffrn_reflns_limit_l_max 25
_diffrn_reflns_limit_l_min -30
_diffrn_reflns_number 25027
_diffrn_reflns_point_group_measured_fraction_full 0.993
_diffrn_reflns_point_group_measured_fraction_max 0.976
_diffrn_reflns_theta_full 67.684
_diffrn_reflns_theta_max 73.759
_diffrn_reflns_theta_min 2.572
_diffrn_source 'micro-focus sealed X-ray tube'
_diffrn_source_type 'SuperNova (Cu) X-ray Source'
_exptl_absorpt_coefficient_mu 0.809
_exptl_absorpt_correction_T_max 1.00000
_exptl_absorpt_correction_T_min 0.27618
_exptl_absorpt_correction_type multi-scan
_exptl_absorpt_process_details
;
CrysAlisPro 1.171.38.43f (Rigaku Oxford Diffraction, 2015)
Empirical absorption correction using spherical harmonics,
 implemented in SCALE3 ABSPACK scaling algorithm.
;
_exptl_crystal_colour colourless
_exptl_crystal_colour_primary colourless
_exptl_crystal_density_diffrn 0.919
_exptl_crystal_description block
_exptl_crystal_F_000 2160
_exptl_crystal_size_max 0.13
_exptl_crystal_size_mid 0.12
_exptl_crystal_size_min 0.11
_refine_diff_density_max 0.333
_refine_diff_density_min -0.411
_refine_diff_density_rms 0.060
_refine_ls_abs_structure_details
;
 Flack x determined using 1968 quotients [(I+)-(I-)]/[(I+)+(I-)]
 (Parsons, Flack and Wagner, Acta Cryst. B69 (2013) 249-259).
;
_refine_ls_abs_structure_Flack 0.00(2)
_refine_ls_extinction_method none
_refine_ls_goodness_of_fit_ref 1.071
_refine_ls_hydrogen_treatment constr
_refine_ls_matrix_type full
_refine_ls_number_parameters 337
_refine_ls_number_reflns 7230
_refine_ls_number_restraints 0
_refine_ls_restrained_S_all 1.071
_refine_ls_R_factor_all 0.0785
_refine_ls_R_factor_gt 0.0679
_refine_ls_shift/su_max 0.000
_refine_ls_shift/su_mean 0.000
_refine_ls_structure_factor_coef Fsqd
_refine_ls_weighting_details 'w=1/[\s^2^(Fo^2^)+(0.1116P)^2^] where P=(Fo^2^+2Fc^2^)/3'
_refine_ls_weighting_scheme calc
_refine_ls_wR_factor_gt 0.1824
_refine_ls_wR_factor_ref 0.1946
_reflns_Friedel_coverage 0.739
_reflns_Friedel_fraction_full 0.990
_reflns_Friedel_fraction_max 0.965
_reflns_number_gt 5907
_reflns_number_total 7230
_reflns_threshold_expression 'I > 2\s(I)'
_cod_data_source_file d4dt02627f2.cif
_cod_data_source_block 8-2
_cod_original_cell_volume 7305.3(4)
_cod_database_code 7717449
_shelx_shelxl_version_number 2018/3
_shelx_space_group_comment
;
The symmetry employed for this shelxl refinement is uniquely defined
by the following loop, which should always be used as a source of
symmetry information in preference to the above space-group names.
They are only intended as comments.
;
_reflns_odcompleteness_completeness 99.58
_reflns_odcompleteness_iscentric 1
_reflns_odcompleteness_theta 66.97
_olex2_refinement_description
;
1. Fixed Uiso
 At 1.2 times of:
  All C(H) groups, All C(H,H) groups
 At 1.5 times of:
  All C(H,H,H) groups
2.a Ternary CH refined with riding coordinates:
 C1(H1), C6(H6), C31(H31)
2.b Secondary CH2 refined with riding coordinates:
 C2(H2A,H2B), C3(H3A,H3B), C4(H4A,H4B), C5(H5A,H5B), C32(H32A,H32B), C33(H33A,
 H33B)
2.c Aromatic/amide H refined with riding coordinates:
 C7(H7), C9(H9), C10(H10), C13(H13), C15(H15), C17(H17), C20(H20), C21(H21),
 C25(H25), C27(H27), C28(H28), C30(H30)
2.d Idealised Me refined as rotating group:
 C14(H14A,H14B,H14C), C22(H22A,H22B,H22C), C29(H29A,H29B,H29C)
;
_smtbx_masks_void_probe_radius 1.2
_smtbx_masks_void_truncation_radius 1.2
_olex2_date_sample_data_collection 2020-08-05
_olex2_submission_special_instructions 'No special instructions were received'
_oxdiff_exptl_absorpt_empirical_details
;
Empirical correction (ABSPACK) includes:
- Absorption correction using spherical harmonics
- Frame scaling
;
_oxdiff_exptl_absorpt_empirical_full_max 1.924
_oxdiff_exptl_absorpt_empirical_full_min 0.446

loop_
_space_group_symop_operation_xyz
'x, y, z'
'-x, -y, z+1/2'
'-y, x, z+1/4'
'y, -x, z+3/4'
'-x, y, -z'
'x, -y, -z+1/2'
'y, x, -z+3/4'
'-y, -x, -z+1/4'

loop_
_atom_site_label
_atom_site_type_symbol
_atom_site_fract_x
_atom_site_fract_y
_atom_site_fract_z
_atom_site_U_iso_or_equiv
_atom_site_adp_type
_atom_site_occupancy
_atom_site_site_symmetry_order
_atom_site_calc_flag
_atom_site_refinement_flags_posn
_atom_site_refinement_flags_adp
_atom_site_refinement_flags_occupancy
_atom_site_disorder_assembly
_atom_site_disorder_group
P1 P 0.45460(7) 0.18479(6) 0.28794(4) 0.0407(3) Uani 1 1 d . . . . .
N1 N 0.2601(3) 0.1128(2) 0.59646(15) 0.0644(13) Uani 1 1 d . . . . .
N2 N 0.3807(3) 0.0296(2) 0.53957(13) 0.0529(10) Uani 1 1 d . . . . .
N3 N 0.6246(2) 0.5417(2) 0.33330(12) 0.0392(7) Uani 1 1 d . . . . .
C1 C 0.3667(4) 0.0205(3) 0.59775(17) 0.0639(16) Uani 1 1 d . . . . .
H1 H 0.396621 0.059762 0.617547 0.077 Uiso 1 1 calc R U . . .
C2 C 0.3935(4) -0.0605(3) 0.61491(18) 0.0665(16) Uani 1 1 d . . . . .
H2A H 0.368881 -0.099144 0.592018 0.080 Uiso 1 1 calc R U . . .
H2B H 0.449335 -0.064579 0.610046 0.080 Uiso 1 1 calc R U . . .
C3 C 0.3733(5) -0.0771(4) 0.6737(2) 0.088(2) Uani 1 1 d . . . . .
H3A H 0.387179 -0.130381 0.682356 0.105 Uiso 1 1 calc R U . . .
H3B H 0.403212 -0.042912 0.696933 0.105 Uiso 1 1 calc R U . . .
C4 C 0.2879(6) -0.0651(4) 0.6841(2) 0.099(3) Uani 1 1 d . . . . .
H4A H 0.277401 -0.073441 0.722179 0.119 Uiso 1 1 calc R U . . .
H4B H 0.258367 -0.103181 0.663752 0.119 Uiso 1 1 calc R U . . .
C5 C 0.2611(5) 0.0167(3) 0.6683(2) 0.095(3) Uani 1 1 d . . . . .
H5A H 0.286420 0.055021 0.691094 0.113 Uiso 1 1 calc R U . . .
H5B H 0.205290 0.021273 0.673384 0.113 Uiso 1 1 calc R U . . .
C6 C 0.2818(4) 0.0321(3) 0.60863(17) 0.0643(16) Uani 1 1 d . . . . .
H6 H 0.251523 -0.003143 0.585606 0.077 Uiso 1 1 calc R U . . .
C7 C 0.2320(3) 0.1260(3) 0.55030(17) 0.0564(12) Uani 1 1 d . . . . .
H7 H 0.220421 0.083856 0.528089 0.068 Uiso 1 1 calc R U . . .
C8 C 0.2166(3) 0.2049(3) 0.53005(17) 0.0525(12) Uani 1 1 d . . . . .
C9 C 0.1994(3) 0.2149(3) 0.47600(17) 0.0542(12) Uani 1 1 d . . . . .
H9 H 0.194657 0.171736 0.453535 0.065 Uiso 1 1 calc R U . . .
C10 C 0.1892(3) 0.2901(3) 0.45490(17) 0.0531(12) Uani 1 1 d . . . . .
H10 H 0.177541 0.296640 0.418498 0.064 Uiso 1 1 calc R U . . .
C11 C 0.1964(3) 0.3548(3) 0.48842(15) 0.0422(10) Uani 1 1 d . . . . .
C12 C 0.2137(3) 0.3455(3) 0.54308(14) 0.0405(9) Uani 1 1 d . . . . .
C13 C 0.2238(3) 0.2702(3) 0.56318(15) 0.0465(11) Uani 1 1 d . . . . .
H13 H 0.235723 0.263400 0.599529 0.056 Uiso 1 1 calc R U . . .
C14 C 0.2235(3) 0.4137(3) 0.58041(15) 0.0466(10) Uani 1 1 d . . . . .
H14A H 0.273528 0.437046 0.574510 0.070 Uiso 1 1 calc R U . . .
H14B H 0.219816 0.396267 0.617174 0.070 Uiso 1 1 calc R U . . .
H14C H 0.183398 0.451256 0.573407 0.070 Uiso 1 1 calc R U . . .
C15 C 0.4010(3) 0.0978(3) 0.52459(17) 0.0527(12) Uani 1 1 d . . . . .
H15 H 0.409644 0.135925 0.550578 0.063 Uiso 1 1 calc R U . . .
C16 C 0.4110(3) 0.1174(3) 0.46726(15) 0.0443(10) Uani 1 1 d . . . . .
C17 C 0.4091(3) 0.0622(3) 0.42631(15) 0.0491(11) Uani 1 1 d . . . . .
H17 H 0.399516 0.010532 0.435294 0.059 Uiso 1 1 calc R U . . .
C18 C 0.4210(3) 0.0816(3) 0.37181(16) 0.0477(11) Uani 1 1 d . . . . .
C19 C 0.4361(3) 0.1598(3) 0.35897(14) 0.0408(9) Uani 1 1 d . . . . .
C20 C 0.4370(3) 0.2152(3) 0.40016(14) 0.0406(9) Uani 1 1 d . . . . .
H20 H 0.446147 0.267149 0.391547 0.049 Uiso 1 1 calc R U . . .
C21 C 0.4248(3) 0.1949(3) 0.45310(15) 0.0449(10) Uani 1 1 d . . . . .
H21 H 0.425747 0.233030 0.479767 0.054 Uiso 1 1 calc R U . . .
C22 C 0.4157(4) 0.0193(3) 0.32943(19) 0.0633(15) Uani 1 1 d . . . . .
H22A H 0.372676 0.030161 0.305853 0.095 Uiso 1 1 calc R U . . .
H22B H 0.407994 -0.030257 0.346496 0.095 Uiso 1 1 calc R U . . .
H22C H 0.463050 0.018248 0.308844 0.095 Uiso 1 1 calc R U . . .
C23 C 0.4848(3) 0.2867(2) 0.29491(14) 0.0374(9) Uani 1 1 d . . . . .
C24 C 0.5644(2) 0.3037(2) 0.30243(13) 0.0370(9) Uani 1 1 d . . . . .
C25 C 0.5868(2) 0.3809(3) 0.30967(13) 0.0372(9) Uani 1 1 d . . . . .
H25 H 0.639244 0.392150 0.314927 0.045 Uiso 1 1 calc R U . . .
C26 C 0.5336(2) 0.4417(2) 0.30929(12) 0.0330(8) Uani 1 1 d . . . . .
C27 C 0.4543(2) 0.4247(2) 0.30068(13) 0.0351(8) Uani 1 1 d . . . . .
H27 H 0.417838 0.464590 0.299509 0.042 Uiso 1 1 calc R U . . .
C28 C 0.4312(2) 0.3481(2) 0.29399(15) 0.0388(9) Uani 1 1 d . . . . .
H28 H 0.378734 0.337163 0.288745 0.047 Uiso 1 1 calc R U . . .
C29 C 0.6252(3) 0.2405(3) 0.30457(18) 0.0497(11) Uani 1 1 d . . . . .
H29A H 0.676006 0.263307 0.301321 0.074 Uiso 1 1 calc R U . . .
H29B H 0.616939 0.204632 0.275390 0.074 Uiso 1 1 calc R U . . .
H29C H 0.621386 0.213340 0.338353 0.074 Uiso 1 1 calc R U . . .
C30 C 0.5564(2) 0.5228(2) 0.31753(14) 0.0372(9) Uani 1 1 d . . . . .
H30 H 0.520093 0.561841 0.311082 0.045 Uiso 1 1 calc R U . . .
C31 C 0.6386(3) 0.6232(3) 0.34458(15) 0.0406(9) Uani 1 1 d . . . . .
H31 H 0.603015 0.655010 0.322888 0.049 Uiso 1 1 calc R U . . .
C32 C 0.7223(3) 0.6440(3) 0.33033(17) 0.0472(10) Uani 1 1 d . . . . .
H32A H 0.757339 0.609124 0.349228 0.057 Uiso 1 1 calc R U . . .
H32B H 0.730181 0.636771 0.291861 0.057 Uiso 1 1 calc R U . . .
C33 C 0.7419(3) 0.7272(3) 0.34516(19) 0.0537(12) Uani 1 1 d . . . . .
H33A H 0.710357 0.762499 0.323800 0.064 Uiso 1 1 calc R U . . .
H33B H 0.796171 0.737398 0.336952 0.064 Uiso 1 1 calc R U . . .

loop_
_atom_site_aniso_label
_atom_site_aniso_U_11
_atom_site_aniso_U_22
_atom_site_aniso_U_33
_atom_site_aniso_U_23
_atom_site_aniso_U_13
_atom_site_aniso_U_12
P1 0.0562(7) 0.0448(6) 0.0209(4) -0.0001(4) -0.0018(4) 0.0012(5)
N1 0.116(4) 0.046(2) 0.031(2) 0.0067(16) 0.005(2) -0.007(2)
N2 0.085(3) 0.050(2) 0.0228(17) 0.0120(15) -0.0085(17) -0.0119(19)
N3 0.045(2) 0.046(2) 0.0271(16) -0.0001(13) -0.0002(13) 0.0010(15)
C1 0.119(5) 0.049(3) 0.023(2) 0.0138(18) -0.007(2) -0.020(3)
C2 0.109(5) 0.054(3) 0.037(3) 0.015(2) -0.014(3) -0.009(3)
C3 0.170(8) 0.063(4) 0.029(3) 0.018(2) -0.008(3) -0.017(4)
C4 0.207(10) 0.051(4) 0.041(3) 0.016(2) 0.028(4) -0.004(4)
C5 0.202(8) 0.052(4) 0.029(3) 0.007(2) 0.032(4) -0.003(4)
C6 0.123(5) 0.041(3) 0.029(2) 0.0068(18) 0.010(3) -0.009(3)
C7 0.083(4) 0.050(3) 0.036(2) -0.0024(19) 0.009(2) -0.014(2)
C8 0.067(3) 0.054(3) 0.037(2) 0.0002(19) -0.002(2) -0.013(2)
C9 0.075(4) 0.055(3) 0.032(2) -0.0033(19) -0.008(2) -0.004(2)
C10 0.066(3) 0.068(3) 0.025(2) -0.0025(19) -0.0088(19) -0.009(2)
C11 0.050(3) 0.053(3) 0.0231(19) 0.0028(16) -0.0013(16) -0.0030(19)
C12 0.047(2) 0.050(2) 0.0246(19) 0.0001(16) -0.0003(15) -0.0051(18)
C13 0.065(3) 0.054(3) 0.0208(19) -0.0009(16) 0.0013(17) -0.008(2)
C14 0.066(3) 0.053(3) 0.0208(18) -0.0018(16) -0.0041(17) -0.005(2)
C15 0.081(4) 0.051(3) 0.026(2) 0.0075(17) -0.010(2) -0.012(2)
C16 0.067(3) 0.047(2) 0.0194(18) 0.0053(16) -0.0039(16) -0.0079(19)
C17 0.079(3) 0.043(2) 0.025(2) 0.0070(17) -0.0041(19) -0.007(2)
C18 0.069(3) 0.043(3) 0.031(2) 0.0031(17) -0.0078(19) -0.002(2)
C19 0.057(3) 0.044(2) 0.0208(17) -0.0003(15) -0.0071(16) 0.0016(18)
C20 0.057(3) 0.041(2) 0.0232(18) 0.0048(15) -0.0033(16) -0.0019(18)
C21 0.070(3) 0.043(2) 0.0215(18) 0.0018(15) -0.0039(17) -0.006(2)
C22 0.105(5) 0.044(3) 0.040(3) -0.003(2) -0.010(3) -0.006(3)
C23 0.048(2) 0.044(2) 0.0196(17) 0.0045(14) 0.0024(14) 0.0046(17)
C24 0.049(2) 0.045(2) 0.0171(16) 0.0050(14) 0.0024(14) 0.0046(17)
C25 0.041(2) 0.054(3) 0.0160(17) 0.0020(15) 0.0026(14) 0.0054(17)
C26 0.042(2) 0.045(2) 0.0117(15) 0.0020(13) 0.0022(12) 0.0028(16)
C27 0.043(2) 0.045(2) 0.0171(16) 0.0055(14) -0.0012(14) 0.0038(16)
C28 0.042(2) 0.047(2) 0.0276(19) 0.0026(15) -0.0004(15) 0.0008(17)
C29 0.049(3) 0.049(3) 0.051(3) 0.0020(19) -0.0010(19) 0.007(2)
C30 0.043(2) 0.046(2) 0.0229(18) 0.0042(14) -0.0003(15) 0.0027(17)
C31 0.044(2) 0.044(2) 0.034(2) 0.0028(16) -0.0011(16) 0.0004(17)
C32 0.047(3) 0.059(3) 0.036(2) 0.0019(19) 0.0034(17) -0.010(2)
C33 0.048(3) 0.056(3) 0.057(3) 0.010(2) 0.007(2) -0.008(2)

loop_
_atom_type_symbol
_atom_type_description
_atom_type_scat_dispersion_real
_atom_type_scat_dispersion_imag
_atom_type_scat_source
C C 0.0181 0.0091 'International Tables Vol C Tables 4.2.6.8 and 6.1.1.4'
H H 0.0000 0.0000 'International Tables Vol C Tables 4.2.6.8 and 6.1.1.4'
N N 0.0311 0.0180 'International Tables Vol C Tables 4.2.6.8 and 6.1.1.4'
P P 0.2955 0.4335 'International Tables Vol C Tables 4.2.6.8 and 6.1.1.4'

loop_
_geom_angle_atom_site_label_1
_geom_angle_atom_site_label_2
_geom_angle_atom_site_label_3
_geom_angle
_geom_angle_site_symmetry_1
_geom_angle_site_symmetry_3
_geom_angle_publ_flag
C19 P1 C11 101.71(19) . 7 ?
C23 P1 C11 101.11(19) . 7 ?
C23 P1 C19 100.47(18) . . ?
C7 N1 C6 116.9(4) . . ?
C15 N2 C1 115.3(4) . . ?
C30 N3 C31 117.2(4) . . ?
N2 C1 H1 109.3 . . ?
N2 C1 C2 108.7(4) . . ?
N2 C1 C6 108.8(4) . . ?
C2 C1 H1 109.3 . . ?
C6 C1 H1 109.3 . . ?
C6 C1 C2 111.4(4) . . ?
C1 C2 H2A 109.3 . . ?
C1 C2 H2B 109.3 . . ?
H2A C2 H2B 108.0 . . ?
C3 C2 C1 111.6(5) . . ?
C3 C2 H2A 109.3 . . ?
C3 C2 H2B 109.3 . . ?
C2 C3 H3A 109.4 . . ?
C2 C3 H3B 109.4 . . ?
H3A C3 H3B 108.0 . . ?
C4 C3 C2 111.1(5) . . ?
C4 C3 H3A 109.4 . . ?
C4 C3 H3B 109.4 . . ?
C3 C4 H4A 109.2 . . ?
C3 C4 H4B 109.2 . . ?
C3 C4 C5 112.1(6) . . ?
H4A C4 H4B 107.9 . . ?
C5 C4 H4A 109.2 . . ?
C5 C4 H4B 109.2 . . ?
C4 C5 H5A 109.8 . . ?
C4 C5 H5B 109.8 . . ?
C4 C5 C6 109.5(5) . . ?
H5A C5 H5B 108.2 . . ?
C6 C5 H5A 109.8 . . ?
C6 C5 H5B 109.8 . . ?
N1 C6 C1 109.6(4) . . ?
N1 C6 C5 107.5(4) . . ?
N1 C6 H6 109.2 . . ?
C1 C6 C5 112.0(5) . . ?
C1 C6 H6 109.2 . . ?
C5 C6 H6 109.2 . . ?
N1 C7 H7 118.5 . . ?
N1 C7 C8 122.9(5) . . ?
C8 C7 H7 118.5 . . ?
C9 C8 C7 118.9(4) . . ?
C9 C8 C13 119.3(5) . . ?
C13 C8 C7 121.7(4) . . ?
C8 C9 H9 120.0 . . ?
C8 C9 C10 120.1(4) . . ?
C10 C9 H9 120.0 . . ?
C9 C10 H10 119.9 . . ?
C11 C10 C9 120.1(4) . . ?
C11 C10 H10 119.9 . . ?
C10 C11 P1 121.4(3) . 7 ?
C10 C11 C12 120.3(4) . . ?
C12 C11 P1 118.3(3) . 7 ?
C11 C12 C13 118.6(4) . . ?
C11 C12 C14 122.1(4) . . ?
C13 C12 C14 119.3(3) . . ?
C8 C13 H13 119.2 . . ?
C12 C13 C8 121.6(4) . . ?
C12 C13 H13 119.2 . . ?
C12 C14 H14A 109.5 . . ?
C12 C14 H14B 109.5 . . ?
C12 C14 H14C 109.5 . . ?
H14A C14 H14B 109.5 . . ?
H14A C14 H14C 109.5 . . ?
H14B C14 H14C 109.5 . . ?
N2 C15 H15 119.2 . . ?
N2 C15 C16 121.5(4) . . ?
C16 C15 H15 119.2 . . ?
C17 C16 C15 123.1(4) . . ?
C17 C16 C21 118.1(4) . . ?
C21 C16 C15 118.7(4) . . ?
C16 C17 H17 118.8 . . ?
C16 C17 C18 122.4(4) . . ?
C18 C17 H17 118.8 . . ?
C17 C18 C19 118.1(4) . . ?
C17 C18 C22 119.5(4) . . ?
C19 C18 C22 122.3(4) . . ?
C18 C19 P1 118.1(3) . . ?
C20 C19 P1 122.6(3) . . ?
C20 C19 C18 119.3(4) . . ?
C19 C20 H20 119.3 . . ?
C21 C20 C19 121.5(4) . . ?
C21 C20 H20 119.3 . . ?
C16 C21 H21 119.7 . . ?
C20 C21 C16 120.5(4) . . ?
C20 C21 H21 119.7 . . ?
C18 C22 H22A 109.5 . . ?
C18 C22 H22B 109.5 . . ?
C18 C22 H22C 109.5 . . ?
H22A C22 H22B 109.5 . . ?
H22A C22 H22C 109.5 . . ?
H22B C22 H22C 109.5 . . ?
C24 C23 P1 119.0(3) . . ?
C28 C23 P1 122.1(3) . . ?
C28 C23 C24 118.9(4) . . ?
C23 C24 C29 121.8(4) . . ?
C25 C24 C23 118.8(4) . . ?
C25 C24 C29 119.3(4) . . ?
C24 C25 H25 118.9 . . ?
C26 C25 C24 122.2(4) . . ?
C26 C25 H25 118.9 . . ?
C25 C26 C27 118.8(4) . . ?
C25 C26 C30 122.7(4) . . ?
C27 C26 C30 118.5(4) . . ?
C26 C27 H27 120.2 . . ?
C28 C27 C26 119.5(4) . . ?
C28 C27 H27 120.2 . . ?
C23 C28 H28 119.2 . . ?
C27 C28 C23 121.7(4) . . ?
C27 C28 H28 119.2 . . ?
C24 C29 H29A 109.5 . . ?
C24 C29 H29B 109.5 . . ?
C24 C29 H29C 109.5 . . ?
H29A C29 H29B 109.5 . . ?
H29A C29 H29C 109.5 . . ?
H29B C29 H29C 109.5 . . ?
N3 C30 C26 122.1(4) . . ?
N3 C30 H30 119.0 . . ?
C26 C30 H30 119.0 . . ?
N3 C31 C31 108.9(3) . 7 ?
N3 C31 H31 109.3 . . ?
N3 C31 C32 109.8(4) . . ?
C31 C31 H31 109.3 7 . ?
C32 C31 C31 110.2(3) . 7 ?
C32 C31 H31 109.3 . . ?
C31 C32 H32A 109.2 . . ?
C31 C32 H32B 109.2 . . ?
H32A C32 H32B 107.9 . . ?
C33 C32 C31 112.1(4) . . ?
C33 C32 H32A 109.2 . . ?
C33 C32 H32B 109.2 . . ?
C32 C33 C33 110.8(3) . 7 ?
C32 C33 H33A 109.5 . . ?
C32 C33 H33B 109.5 . . ?
C33 C33 H33A 109.5 7 . ?
C33 C33 H33B 109.5 7 . ?
H33A C33 H33B 108.1 . . ?

loop_
_geom_bond_atom_site_label_1
_geom_bond_atom_site_label_2
_geom_bond_distance
_geom_bond_site_symmetry_2
_geom_bond_publ_flag
P1 C11 1.845(5) 7 ?
P1 C19 1.837(4) . ?
P1 C23 1.834(4) . ?
N1 C6 1.467(7) . ?
N1 C7 1.261(6) . ?
N2 C1 1.469(5) . ?
N2 C15 1.277(6) . ?
N3 C30 1.277(5) . ?
N3 C31 1.447(6) . ?
C1 H1 0.9800 . ?
C1 C2 1.525(7) . ?
C1 C6 1.497(9) . ?
C2 H2A 0.9700 . ?
C2 H2B 0.9700 . ?
C2 C3 1.523(7) . ?
C3 H3A 0.9700 . ?
C3 H3B 0.9700 . ?
C3 C4 1.502(11) . ?
C4 H4A 0.9700 . ?
C4 H4B 0.9700 . ?
C4 C5 1.530(9) . ?
C5 H5A 0.9700 . ?
C5 H5B 0.9700 . ?
C5 C6 1.542(6) . ?
C6 H6 0.9800 . ?
C7 H7 0.9300 . ?
C7 C8 1.470(7) . ?
C8 C9 1.381(6) . ?
C8 C13 1.395(6) . ?
C9 H9 0.9300 . ?
C9 C10 1.404(7) . ?
C10 H10 0.9300 . ?
C10 C11 1.393(6) . ?
C11 C12 1.395(5) . ?
C12 C13 1.397(6) . ?
C12 C14 1.502(6) . ?
C13 H13 0.9300 . ?
C14 H14A 0.9600 . ?
C14 H14B 0.9600 . ?
C14 H14C 0.9600 . ?
C15 H15 0.9300 . ?
C15 C16 1.469(5) . ?
C16 C17 1.388(6) . ?
C16 C21 1.397(6) . ?
C17 H17 0.9300 . ?
C17 C18 1.405(6) . ?
C18 C19 1.405(6) . ?
C18 C22 1.501(6) . ?
C19 C20 1.395(5) . ?
C20 H20 0.9300 . ?
C20 C21 1.373(5) . ?
C21 H21 0.9300 . ?
C22 H22A 0.9600 . ?
C22 H22B 0.9600 . ?
C22 H22C 0.9600 . ?
C23 C24 1.410(6) . ?
C23 C28 1.400(6) . ?
C24 C25 1.393(6) . ?
C24 C29 1.508(6) . ?
C25 H25 0.9300 . ?
C25 C26 1.387(6) . ?
C26 C27 1.409(6) . ?
C26 C30 1.462(6) . ?
C27 H27 0.9300 . ?
C27 C28 1.384(6) . ?
C28 H28 0.9300 . ?
C29 H29A 0.9600 . ?
C29 H29B 0.9600 . ?
C29 H29C 0.9600 . ?
C30 H30 0.9300 . ?
C31 C31 1.552(7) 7 ?
C31 H31 0.9800 . ?
C31 C32 1.524(6) . ?
C32 H32A 0.9700 . ?
C32 H32B 0.9700 . ?
C32 C33 1.513(7) . ?
C33 C33 1.520(9) 7 ?
C33 H33A 0.9700 . ?
C33 H33B 0.9700 . ?

loop_
_geom_torsion_atom_site_label_1
_geom_torsion_atom_site_label_2
_geom_torsion_atom_site_label_3
_geom_torsion_atom_site_label_4
_geom_torsion
_geom_torsion_site_symmetry_1
_geom_torsion_site_symmetry_2
_geom_torsion_site_symmetry_3
_geom_torsion_site_symmetry_4
_geom_torsion_publ_flag
P1 C11 C12 C13 -179.0(3) 7 . . . ?
P1 C11 C12 C14 -0.5(6) 7 . . . ?
P1 C19 C20 C21 -178.5(4) . . . . ?
P1 C23 C24 C25 -177.7(3) . . . . ?
P1 C23 C24 C29 0.4(5) . . . . ?
P1 C23 C28 C27 178.3(3) . . . . ?
N1 C7 C8 C9 168.2(5) . . . . ?
N1 C7 C8 C13 -7.5(8) . . . . ?
N2 C1 C2 C3 -174.3(5) . . . . ?
N2 C1 C6 N1 -65.5(5) . . . . ?
N2 C1 C6 C5 175.3(4) . . . . ?
N2 C15 C16 C17 -8.4(8) . . . . ?
N2 C15 C16 C21 173.0(5) . . . . ?
N3 C31 C32 C33 -175.8(4) . . . . ?
C1 N2 C15 C16 -175.0(5) . . . . ?
C1 C2 C3 C4 54.4(7) . . . . ?
C2 C1 C6 N1 174.6(4) . . . . ?
C2 C1 C6 C5 55.4(6) . . . . ?
C2 C3 C4 C5 -55.9(7) . . . . ?
C3 C4 C5 C6 55.8(8) . . . . ?
C4 C5 C6 N1 -176.0(7) . . . . ?
C4 C5 C6 C1 -55.6(8) . . . . ?
C6 N1 C7 C8 -172.3(5) . . . . ?
C6 C1 C2 C3 -54.4(6) . . . . ?
C7 N1 C6 C1 95.6(6) . . . . ?
C7 N1 C6 C5 -142.5(6) . . . . ?
C7 C8 C9 C10 -176.1(5) . . . . ?
C7 C8 C13 C12 176.1(5) . . . . ?
C8 C9 C10 C11 0.1(8) . . . . ?
C9 C8 C13 C12 0.4(8) . . . . ?
C9 C10 C11 P1 179.1(4) . . . 7 ?
C9 C10 C11 C12 -0.2(7) . . . . ?
C10 C11 C12 C13 0.3(7) . . . . ?
C10 C11 C12 C14 178.8(4) . . . . ?
C11 P1 C19 C18 84.5(4) 7 . . . ?
C11 P1 C19 C20 -96.0(4) 7 . . . ?
C11 P1 C23 C24 -165.6(3) 7 . . . ?
C11 P1 C23 C28 15.6(4) 7 . . . ?
C11 C12 C13 C8 -0.5(7) . . . . ?
C13 C8 C9 C10 -0.3(8) . . . . ?
C14 C12 C13 C8 -179.0(4) . . . . ?
C15 N2 C1 C2 -144.6(5) . . . . ?
C15 N2 C1 C6 93.9(5) . . . . ?
C15 C16 C17 C18 -178.1(5) . . . . ?
C15 C16 C21 C20 177.8(5) . . . . ?
C16 C17 C18 C19 0.6(8) . . . . ?
C16 C17 C18 C22 -178.2(5) . . . . ?
C17 C16 C21 C20 -0.8(7) . . . . ?
C17 C18 C19 P1 178.2(4) . . . . ?
C17 C18 C19 C20 -1.3(7) . . . . ?
C18 C19 C20 C21 1.1(7) . . . . ?
C19 P1 C23 C24 90.1(3) . . . . ?
C19 P1 C23 C28 -88.7(3) . . . . ?
C19 C20 C21 C16 0.0(7) . . . . ?
C21 C16 C17 C18 0.5(8) . . . . ?
C22 C18 C19 P1 -3.1(7) . . . . ?
C22 C18 C19 C20 177.4(5) . . . . ?
C23 P1 C19 C18 -171.7(4) . . . . ?
C23 P1 C19 C20 7.8(4) . . . . ?
C23 C24 C25 C26 -0.5(5) . . . . ?
C24 C23 C28 C27 -0.5(6) . . . . ?
C24 C25 C26 C27 -0.7(5) . . . . ?
C24 C25 C26 C30 179.2(3) . . . . ?
C25 C26 C27 C28 1.4(5) . . . . ?
C25 C26 C30 N3 -10.4(5) . . . . ?
C26 C27 C28 C23 -0.8(5) . . . . ?
C27 C26 C30 N3 169.6(3) . . . . ?
C28 C23 C24 C25 1.1(5) . . . . ?
C28 C23 C24 C29 179.2(4) . . . . ?
C29 C24 C25 C26 -178.6(3) . . . . ?
C30 N3 C31 C31 92.4(5) . . . 7 ?
C30 N3 C31 C32 -146.8(3) . . . . ?
C30 C26 C27 C28 -178.6(3) . . . . ?
C31 N3 C30 C26 -174.8(3) . . . . ?
C31 C31 C32 C33 -55.8(5) 7 . . . ?
C31 C32 C33 C33 56.6(6) . . . 7 ?

loop_
_smtbx_masks_void_nr
_smtbx_masks_void_average_x
_smtbx_masks_void_average_y
_smtbx_masks_void_average_z
_smtbx_masks_void_volume
_smtbx_masks_void_count_electrons
_smtbx_masks_void_content
1 -0.989 -0.504 -0.083 2181.2 491.4 ?
2 0.328 0.405 0.183 24.5 0.0 ?
3 0.328 0.595 0.317 24.5 0.0 ?
4 0.405 0.328 0.567 24.5 0.0 ?
5 0.405 0.672 0.933 24.5 0.0 ?
6 0.595 0.328 0.433 24.5 0.0 ?
7 0.595 0.672 0.067 24.5 0.0 ?
8 0.672 0.405 0.817 24.5 0.0 ?
9 0.672 0.595 0.683 24.5 0.0 ?
